data_1550443
loop_
_publ_author_name
'Babor, Martin'
'Nievergelt, Philipp P.'
'\<Cejka, Jan'
'Zvon\'i\<cek, V\'it'
'Spingler, Bernhard'

_publ_section_title
;
 Microbatch under-oil salt screening of organic cations: single-crystal
 growth of active pharmaceutical ingredients
;
_journal_issue 1
_journal_name_full IUCrJ
_journal_page_first 145
_journal_page_last 151
_journal_paper_doi 10.1107/S2052252518017876
_journal_volume 6
_journal_year 2019
_chemical_absolute_configuration ad
_chemical_formula_moiety 'C7 H15 N2 O, Br'
_chemical_formula_sum 'C7 H15 Br N2 O'
_chemical_formula_weight 223.11
_space_group_IT_number 4
_symmetry_cell_setting monoclinic
_symmetry_space_group_name_Hall 'P 2yb'
_symmetry_space_group_name_H-M 'P 1 21 1'
_atom_sites_solution_hydrogens difmap
_atom_sites_solution_primary direct
_cell_angle_alpha 90
_cell_angle_beta 107.161(4)
_cell_angle_gamma 90
_cell_formula_units_Z 2
_cell_length_a 7.5269(2)
_cell_length_b 9.1017(3)
_cell_length_c 7.9300(3)
_cell_measurement_reflns_used 9220
_cell_measurement_temperature 160
_cell_measurement_theta_max 30
_cell_measurement_theta_min 3
_cell_volume 519.08(3)
_computing_cell_refinement 'CrysAlisPro, (Agilent, 2011)'
_computing_data_collection 'SuperNova, (Oxford Diffraction, 2010)'
_computing_data_reduction 'CrysAlisPro, (Agilent, 2011)'
_computing_molecular_graphics 'CAMERON (Watkin et al., 1996)'
_computing_publication_material 'CRYSTALS (Betteridge et al., 2003)'
_computing_structure_refinement 'CRYSTALS (Betteridge et al., 2003)'
_computing_structure_solution 'SIR92 (Altomare et al., 1994)'
_diffrn_ambient_temperature 160
_diffrn_measured_fraction_theta_full 0.997
_diffrn_measured_fraction_theta_max 0.997
_diffrn_measurement_device Area
_diffrn_measurement_device_type 'Oxford Diffraction SuperNova'
_diffrn_measurement_method \w
_diffrn_radiation_monochromator graphite
_diffrn_radiation_type 'Mo K\a'
_diffrn_radiation_wavelength 0.71073
_diffrn_reflns_av_R_equivalents 0.034
_diffrn_reflns_limit_h_max 11
_diffrn_reflns_limit_h_min -10
_diffrn_reflns_limit_k_max 13
_diffrn_reflns_limit_k_min -13
_diffrn_reflns_limit_l_max 11
_diffrn_reflns_limit_l_min -11
_diffrn_reflns_number 16508
_diffrn_reflns_theta_full 31.495
_diffrn_reflns_theta_max 31.495
_diffrn_reflns_theta_min 2.688
_diffrn_standards_number 0
_exptl_absorpt_coefficient_mu 3.915
_exptl_absorpt_correction_T_max 0.90
_exptl_absorpt_correction_T_min 0.64
_exptl_absorpt_correction_type multi-scan
_exptl_absorpt_process_details 'CrysAlisPro, (Agilent, 2011)'
_exptl_crystal_colour colorless
_exptl_crystal_density_diffrn 1.427
_exptl_crystal_density_method 'not measured'
_exptl_crystal_description plate
_exptl_crystal_F_000 228
_exptl_crystal_size_max 0.120
_exptl_crystal_size_mid 0.103
_exptl_crystal_size_min 0.026
_refine_diff_density_max 0.47
_refine_diff_density_min -0.53
_refine_ls_abs_structure_details 'Flack (1983), 1581 Friedel-pairs'
_refine_ls_abs_structure_Flack 0.043(10)
_refine_ls_extinction_method None
_refine_ls_goodness_of_fit_ref 0.9715
_refine_ls_hydrogen_treatment constr
_refine_ls_matrix_type full
_refine_ls_number_parameters 101
_refine_ls_number_reflns 3402
_refine_ls_number_restraints 1
_refine_ls_R_factor_all 0.0338
_refine_ls_R_factor_gt 0.0293
_refine_ls_shift/su_max 0.0009162
_refine_ls_shift/su_mean 0.0000235
_refine_ls_structure_factor_coef Fsqd
_refine_ls_weighting_details
;
 Method= Modified Sheldrick 
 w=1/[\s^2^(F^2^) + ( 0.04P)^2^ + 0.27P] 
 ,where P=(max(Fo^2^,0) + 2Fc^2^)/3 
;
_refine_ls_weighting_scheme calc
_refine_ls_wR_factor_all 0.0720
_refine_ls_wR_factor_gt 0.0703
_refine_ls_wR_factor_ref 0.0720
_reflns_limit_h_max 10
_reflns_limit_h_min -11
_reflns_limit_k_max 13
_reflns_limit_k_min -13
_reflns_limit_l_max 11
_reflns_limit_l_min 0
_reflns_number_gt 3118
_reflns_number_total 3402
_reflns_threshold_expression I>2.0\s(I)
_oxford_diffrn_Wilson_B_factor 1.94
_oxford_diffrn_Wilson_scale 0.44
_oxford_refine_ls_r_factor_ref 0.0338
_oxford_refine_ls_scale 1.565(6)
_oxford_reflns_number_all 3402
_oxford_reflns_threshold_expression_ref I>-3.0\s(I)
_cod_data_source_file lt5016.cif
_cod_data_source_block Rcarnitinenitrilebromide
_cod_original_sg_symbol_Hall 'P 2yb '
_cod_original_sg_symbol_H-M 'P 1 21 1 '
_cod_database_code 1550443

loop_
_symmetry_equiv_pos_as_xyz
x,y,z
-x,y+1/2,-z

loop_
_atom_site_label
_atom_site_type_symbol
_atom_site_fract_x
_atom_site_fract_y
_atom_site_fract_z
_atom_site_U_iso_or_equiv
_atom_site_occupancy
_atom_site_adp_type
_atom_site_refinement_flags_posn
N1 N 0.9125(4) 0.2003(3) 1.3586(4) 0.0451 1.0000 Uani .
C2 C 0.9201(4) 0.3168(3) 1.3109(3) 0.0296 1.0000 Uani .
C3 C 0.9332(4) 0.4668(3) 1.2495(3) 0.0262 1.0000 Uani .
C4 C 0.9026(3) 0.4744(3) 1.0483(3) 0.0202 1.0000 Uani .
O5 O 1.0304(2) 0.3826(2) 0.9981(2) 0.0255 1.0000 Uani .
C6 C 0.7066(3) 0.4236(3) 0.9531(3) 0.0193 1.0000 Uani .
N7 N 0.6291(3) 0.4722(3) 0.7627(3) 0.0192 1.0000 Uani .
C8 C 0.6234(5) 0.6354(3) 0.7463(5) 0.0339 1.0000 Uani .
C9 C 0.4325(3) 0.4158(3) 0.6981(3) 0.0270 1.0000 Uani .
C10 C 0.7395(3) 0.4081(3) 0.6498(3) 0.0255 1.0000 Uani .
Br11 Br 0.41054(3) 0.53206(11) 1.21779(3) 0.0266 1.0000 Uani .
H103 H 0.6766 0.4333 0.5370 0.0387 1.0000 Uiso R
H102 H 0.8563 0.4509 0.6782 0.0382 1.0000 Uiso R
H101 H 0.7481 0.3060 0.6655 0.0373 1.0000 Uiso R
H83 H 0.5601 0.6727 0.8257 0.0512 1.0000 Uiso R
H82 H 0.7459 0.6682 0.7737 0.0506 1.0000 Uiso R
H81 H 0.5524 0.6600 0.6280 0.0496 1.0000 Uiso R
H93 H 0.3631 0.4540 0.7700 0.0388 1.0000 Uiso R
H92 H 0.4381 0.3096 0.7057 0.0385 1.0000 Uiso R
H91 H 0.3805 0.4450 0.5821 0.0407 1.0000 Uiso R
H32 H 1.0522 0.5041 1.3078 0.0319 1.0000 Uiso R
H31 H 0.8461 0.5271 1.2816 0.0331 1.0000 Uiso R
H41 H 0.9192 0.5751 1.0231 0.0230 1.0000 Uiso R
H62 H 0.6260 0.4620 1.0122 0.0230 1.0000 Uiso R
H61 H 0.7016 0.3199 0.9544 0.0218 1.0000 Uiso R
H51 H 1.1098 0.4279 1.0403 0.0381 1.0000 Uiso R

loop_
_atom_site_aniso_label
_atom_site_aniso_U_11
_atom_site_aniso_U_22
_atom_site_aniso_U_33
_atom_site_aniso_U_23
_atom_site_aniso_U_13
_atom_site_aniso_U_12
N1 0.0471(16) 0.0515(16) 0.0373(14) 0.0120(12) 0.0136(12) 0.0049(13)
C2 0.0242(11) 0.0437(16) 0.0213(11) 0.0024(10) 0.0075(9) 0.0044(10)
C3 0.0256(12) 0.0331(12) 0.0192(10) -0.0051(9) 0.0052(9) 0.0006(9)
C4 0.0202(10) 0.0214(9) 0.0189(9) -0.0029(8) 0.0059(8) -0.0009(8)
O5 0.0176(8) 0.0341(9) 0.0244(8) -0.0071(7) 0.0054(6) 0.0010(7)
C6 0.0181(9) 0.0230(10) 0.0167(9) -0.0002(8) 0.0051(8) 0.0004(8)
N7 0.0185(9) 0.0167(10) 0.0214(9) 0.0008(8) 0.0045(7) 0.0021(8)
C8 0.0377(16) 0.0136(13) 0.0454(16) 0.0051(12) 0.0047(13) 0.0017(11)
C9 0.0176(10) 0.0302(13) 0.0297(12) -0.0001(10) 0.0015(9) -0.0007(9)
C10 0.0237(11) 0.0365(13) 0.0183(10) 0.0018(9) 0.0091(8) 0.0029(10)
Br11 0.02418(10) 0.02568(10) 0.02912(10) -0.00089(14) 0.00641(7) 0.00152(14)

loop_
_atom_type_symbol
_atom_type_scat_dispersion_real
_atom_type_scat_dispersion_imag
_atom_type_scat_Cromer_Mann_a1
_atom_type_scat_Cromer_Mann_b1
_atom_type_scat_Cromer_Mann_a2
_atom_type_scat_Cromer_Mann_b2
_atom_type_scat_Cromer_Mann_a3
_atom_type_scat_Cromer_Mann_b3
_atom_type_scat_Cromer_Mann_a4
_atom_type_scat_Cromer_Mann_b4
_atom_type_scat_Cromer_Mann_c
_atom_type_scat_source
C 0.0033 0.0016 2.3100 20.8439 1.0200 10.2075 1.5886 0.5687 0.8650 51.6512 0.2156 'International Tables Vol C 4.2.6.8 and 6.1.1.4'
H 0.0000 0.0000 0.4930 10.5109 0.3229 26.1257 0.1402 3.1424 0.0408 57.7998 0.0030 'International Tables Vol C 4.2.6.8 and 6.1.1.4'
Br -0.2901 2.4595 17.1789 2.1723 5.2358 16.5796 5.6377 0.2609 3.9851 41.4328 2.9557 'International Tables Vol C 4.2.6.8 and 6.1.1.4'
N 0.0061 0.0033 12.2126 0.0057 3.1322 9.8933 2.0125 28.9975 1.1663 0.5826 -11.5290 'International Tables Vol C 4.2.6.8 and 6.1.1.4'
O 0.0106 0.0060 3.0485 13.2771 2.2868 5.7011 1.5463 0.3239 0.8670 32.9089 0.2508 'International Tables Vol C 4.2.6.8 and 6.1.1.4'
Cl 0.1484 0.1585 11.4604 0.0104 7.1964 1.1662 6.2556 18.5194 1.6455 47.7784 -9.5574 'International Tables Vol C 4.2.6.8 and 6.1.1.4'

loop_
_geom_angle_atom_site_label_1
_geom_angle_atom_site_label_2
_geom_angle_atom_site_label_3
_geom_angle
_geom_angle_publ_flag
N1 C2 C3 179.0(3) yes
C2 C3 C4 112.4(2) yes
C2 C3 H32 108.7 no
C4 C3 H32 108.7 no
C2 C3 H31 109.4 no
C4 C3 H31 110.4 no
H32 C3 H31 107.0 no
C3 C4 O5 110.93(19) yes
C3 C4 C6 109.06(19) yes
O5 C4 C6 108.75(19) yes
C3 C4 H41 105.7 no
O5 C4 H41 111.5 no
C6 C4 H41 110.9 no
C4 O5 H51 94.0 no
C4 C6 N7 115.99(19) yes
C4 C6 H62 108.4 no
N7 C6 H62 105.9 no
C4 C6 H61 109.6 no
N7 C6 H61 107.3 no
H62 C6 H61 109.5 no
C6 N7 C8 111.7(2) yes
C6 N7 C9 106.8(2) yes
C8 N7 C9 108.0(3) yes
C6 N7 C10 111.21(19) yes
C8 N7 C10 109.9(3) yes
C9 N7 C10 108.9(2) yes
N7 C8 H83 107.7 no
N7 C8 H82 107.3 no
H83 C8 H82 112.6 no
N7 C8 H81 108.1 no
H83 C8 H81 108.6 no
H82 C8 H81 112.3 no
N7 C9 H93 109.4 no
N7 C9 H92 107.4 no
H93 C9 H92 110.6 no
N7 C9 H91 109.0 no
H93 C9 H91 110.2 no
H92 C9 H91 110.3 no
N7 C10 H103 105.6 no
N7 C10 H102 110.0 no
H103 C10 H102 108.4 no
N7 C10 H101 109.4 no
H103 C10 H101 112.1 no
H102 C10 H101 111.2 no

loop_
_geom_bond_atom_site_label_1
_geom_bond_atom_site_label_2
_geom_bond_distance
_geom_bond_publ_flag
N1 C2 1.133(4) yes
C2 C3 1.463(4) yes
C3 C4 1.545(3) yes
C3 H32 0.942 no
C3 H31 0.946 no
C4 O5 1.417(3) yes
C4 C6 1.518(3) yes
C4 H41 0.954 no
O5 H51 0.722 no
C6 N7 1.515(3) yes
C6 H62 0.937 no
C6 H61 0.944 no
N7 C8 1.491(4) yes
N7 C9 1.506(3) yes
N7 C10 1.507(3) yes
C8 H83 0.957 no
C8 H82 0.932 no
C8 H81 0.959 no
C9 H93 0.946 no
C9 H92 0.968 no
C9 H91 0.926 no
C10 H103 0.909 no
C10 H102 0.926 no
C10 H101 0.938 no
